data_4082585
loop_
_publ_author_name
'Horeglad, Pawe\/l'
'Ablialimov, Osman'
'Szczepaniak, Grzegorz'
'D\;abrowska, Anna Maria'
'Dranka, Maciej'
'Zachara, Janusz'

_publ_section_title
;
 Dialkylgallium Complexes with Alkoxide and Aryloxide Ligands Possessing
 N-Heterocyclic Carbene Functionalities: Synthesis and Structure
;
_journal_issue 1
_journal_name_full Organometallics
_journal_page_first 100
_journal_paper_doi 10.1021/om400863y
_journal_volume 33
_journal_year 2014
_chemical_formula_moiety 'C24 H35 Ga N2'
_chemical_formula_sum 'C24 H35 Ga N2'
_chemical_formula_weight 421.26
_space_group_crystal_system orthorhombic
_space_group_IT_number 29
_space_group_name_Hall 'P 2c -2ac'
_space_group_name_H-M_alt 'P c a 21'
_symmetry_cell_setting orthorhombic
_symmetry_Int_Tables_number 29
_symmetry_space_group_name_Hall 'P 2c -2ac'
_symmetry_space_group_name_H-M 'P c a 21'
_atom_sites_solution_hydrogens geom
_atom_sites_solution_primary direct
_audit_creation_date 2013-10-25
_audit_creation_method
;
Olex2 1.2-beta
(compiled 2013.09.17 svn.r2790 for OlexSys, GUI svn.r4601)
;
_cell_angle_alpha 90
_cell_angle_beta 90
_cell_angle_gamma 90
_cell_formula_units_Z 8
_cell_length_a 17.6087(4)
_cell_length_b 16.5494(4)
_cell_length_c 15.9289(3)
_cell_measurement_reflns_used 18114
_cell_measurement_temperature 100.15
_cell_measurement_theta_max 32.4740
_cell_measurement_theta_min 4.0730
_cell_volume 4641.90(18)
_computing_cell_refinement
;
CrysAlisPro, Agilent Technologies,
Version 1.171.36.28 (release 01-02-2013 CrysAlis171 .NET)
(compiled Feb  1 2013,16:14:44)
;
_computing_data_collection
;
CrysAlisPro, Agilent Technologies,
Version 1.171.36.28 (release 01-02-2013 CrysAlis171 .NET)
(compiled Feb  1 2013,16:14:44)
;
_computing_data_reduction
;
CrysAlisPro, Agilent Technologies,
Version 1.171.36.28 (release 01-02-2013 CrysAlis171 .NET)
(compiled Feb  1 2013,16:14:44)
;
_computing_molecular_graphics
;
O. V. Dolomanov, L. J. Bourhis, R. J. Gildea, J. A. K. Howard and H. Puschmann,
OLEX2: a complete structure solution, refinement and analysis program.
J. Appl. Cryst. (2009). 42, 339-341.
;
_computing_publication_material
;
O. V. Dolomanov, L. J. Bourhis, R. J. Gildea, J. A. K. Howard and H. Puschmann,
OLEX2: a complete structure solution, refinement and analysis program.
J. Appl. Cryst. (2009). 42, 339-341.
;
_computing_structure_refinement
;
SHELX, G.M. Sheldrick, Acta Cryst.
(2008). A64, 112-122
;
_computing_structure_solution
;
SHELX, G.M. Sheldrick, Acta Cryst.
(2008). A64, 112-122
;
_diffrn_ambient_temperature 100.15
_diffrn_detector_area_resol_mean 10.3347
_diffrn_measured_fraction_theta_full 0.9967
_diffrn_measured_fraction_theta_max 0.9961
_diffrn_measurement_device_type 'Xcalibur, Atlas, Gemini A Ultra'
_diffrn_measurement_method '\w scans'
_diffrn_orient_matrix_UB_11 -0.0385488000
_diffrn_orient_matrix_UB_12 -0.0020094000
_diffrn_orient_matrix_UB_13 0.0128052000
_diffrn_orient_matrix_UB_21 -0.0093260000
_diffrn_orient_matrix_UB_22 -0.0203086000
_diffrn_orient_matrix_UB_23 -0.0378135000
_diffrn_orient_matrix_UB_31 0.0070765000
_diffrn_orient_matrix_UB_32 -0.0376854000
_diffrn_orient_matrix_UB_33 0.0197159000
_diffrn_radiation_monochromator graphite
_diffrn_radiation_probe x-ray
_diffrn_radiation_type 'Mo K\a'
_diffrn_radiation_wavelength 0.7107
_diffrn_reflns_av_R_equivalents 0.0397
_diffrn_reflns_av_unetI/netI 0.0300
_diffrn_reflns_Laue_measured_fraction_full 0.996
_diffrn_reflns_Laue_measured_fraction_max 0.998
_diffrn_reflns_limit_h_max 23
_diffrn_reflns_limit_h_min -23
_diffrn_reflns_limit_k_max 22
_diffrn_reflns_limit_k_min -22
_diffrn_reflns_limit_l_max 21
_diffrn_reflns_limit_l_min -21
_diffrn_reflns_number 62740
_diffrn_reflns_point_group_measured_fraction_full 0.997
_diffrn_reflns_point_group_measured_fraction_max 0.998
_diffrn_reflns_theta_full 25.242
_diffrn_reflns_theta_max 28.869
_diffrn_reflns_theta_min 3.379
_diffrn_source 'Enhance (Mo) X-ray Source'
_exptl_absorpt_coefficient_mu 1.196
_exptl_absorpt_correction_T_max 1.00000
_exptl_absorpt_correction_T_min 0.55451
_exptl_absorpt_correction_type multi-scan
_exptl_absorpt_process_details
;
CrysAlisPro, Agilent Technologies,
Version 1.171.36.28 (release 01-02-2013 CrysAlis171 .NET)
(compiled Feb  1 2013,16:14:44)
Empirical absorption correction using spherical harmonics,
 implemented in SCALE3 ABSPACK scaling algorithm.
;
_exptl_crystal_colour colourless
_exptl_crystal_colour_primary colourless
_exptl_crystal_density_diffrn 1.206
_exptl_crystal_description irregular
_exptl_crystal_F_000 1792
_exptl_crystal_size_max 0.73
_exptl_crystal_size_mid 0.58
_exptl_crystal_size_min 0.28
_refine_diff_density_max 0.292
_refine_diff_density_min -0.385
_refine_diff_density_rms 0.059
_refine_ls_abs_structure_details
;
 Flack x determined using 4854 quotients [(I+)-(I-)]/[(I+)+(I-)]
 (Parsons and Flack (2004), Acta Cryst. A60, s61).
;
_refine_ls_abs_structure_Flack -0.003(3)
_refine_ls_extinction_method none
_refine_ls_goodness_of_fit_ref 1.054
_refine_ls_hydrogen_treatment constr
_refine_ls_matrix_type full
_refine_ls_number_parameters 506
_refine_ls_number_reflns 12156
_refine_ls_number_restraints 1
_refine_ls_restrained_S_all 1.054
_refine_ls_R_factor_all 0.0356
_refine_ls_R_factor_gt 0.0269
_refine_ls_shift/su_max 0.002
_refine_ls_shift/su_mean 0.000
_refine_ls_structure_factor_coef Fsqd
_refine_ls_weighting_details 'w=1/[\s^2^(Fo^2^)+(0.0280P)^2^+1.5350P] where P=(Fo^2^+2Fc^2^)/3'
_refine_ls_weighting_scheme calc
_refine_ls_wR_factor_gt 0.0605
_refine_ls_wR_factor_ref 0.0647
_reflns_Friedel_coverage 0.933
_reflns_Friedel_fraction_full 0.998
_reflns_Friedel_fraction_max 0.999
_reflns_number_gt 10842
_reflns_number_total 12156
_reflns_threshold_expression 'I > 2\s(I)'
_cod_data_source_file om400863y_si_003.cif
_cod_data_source_block Me3Ga(SIMes)
_cod_original_cell_volume 4641.88(17)
_cod_database_code 4082585
_shelxl_version_number 2013-3
_shelx_space_group_comment
;
The symmetry employed for this shelxl refinement is uniquely defined
by the following loop, which should always be used as a source of
symmetry information in preference to the above space-group names.
They are only intended as comments.
;

loop_
_space_group_symop_operation_xyz
'x, y, z'
'-x, -y, z+1/2'
'-x+1/2, y, z+1/2'
'x+1/2, -y, z'

loop_
_atom_site_label
_atom_site_type_symbol
_atom_site_fract_x
_atom_site_fract_y
_atom_site_fract_z
_atom_site_U_iso_or_equiv
_atom_site_adp_type
_atom_site_occupancy
_atom_site_site_symmetry_order
_atom_site_calc_flag
_atom_site_refinement_flags_posn
_atom_site_refinement_flags_adp
Ga1 Ga 0.57443(2) 0.02838(2) 0.79551(2) 0.01551(7) Uani 1 1 d . .
Ga2 Ga 0.17551(2) 0.46748(2) 0.46763(2) 0.01401(6) Uani 1 1 d . .
N1 N 0.45363(13) 0.12604(13) 0.69518(16) 0.0176(5) Uani 1 1 d . .
N2 N 0.43060(14) -0.00155(14) 0.68984(18) 0.0175(5) Uani 1 1 d . .
N3 N 0.31157(14) 0.51221(14) 0.58484(17) 0.0152(5) Uani 1 1 d . .
N4 N 0.30876(14) 0.38431(13) 0.55771(16) 0.0179(5) Uani 1 1 d . .
C1 C 0.47764(16) 0.05409(16) 0.72086(18) 0.0161(5) Uani 1 1 d . .
C2 C 0.38265(18) 0.12279(17) 0.6455(2) 0.0282(7) Uani 1 1 d . .
H2A H 0.3890 0.1493 0.5902 0.034 Uiso 1 1 calc R U
H2B H 0.3400 0.1486 0.6758 0.034 Uiso 1 1 calc R U
C3 C 0.37009(16) 0.03204(15) 0.6360(2) 0.0205(6) Uani 1 1 d . .
H3A H 0.3191 0.0159 0.6561 0.025 Uiso 1 1 calc R U
H3B H 0.3762 0.0147 0.5769 0.025 Uiso 1 1 calc R U
C4 C 0.64742(17) -0.02943(19) 0.7202(2) 0.0263(7) Uani 1 1 d . .
H4A H 0.6265 -0.0824 0.7051 0.039 Uiso 1 1 calc R U
H4B H 0.6959 -0.0367 0.7495 0.039 Uiso 1 1 calc R U
H4C H 0.6556 0.0025 0.6692 0.039 Uiso 1 1 calc R U
C5 C 0.61775(18) 0.13228(17) 0.8371(2) 0.0273(7) Uani 1 1 d . .
H5A H 0.6632 0.1213 0.8707 0.041 Uiso 1 1 calc R U
H5B H 0.5800 0.1601 0.8718 0.041 Uiso 1 1 calc R U
H5C H 0.6313 0.1665 0.7892 0.041 Uiso 1 1 calc R U
C6 C 0.54074(19) -0.04396(18) 0.8891(2) 0.0271(6) Uani 1 1 d . .
H6A H 0.5309 -0.0982 0.8670 0.041 Uiso 1 1 calc R U
H6B H 0.4942 -0.0223 0.9142 0.041 Uiso 1 1 calc R U
H6C H 0.5807 -0.0468 0.9319 0.041 Uiso 1 1 calc R U
C7 C 0.43864(15) -0.08790(16) 0.69999(18) 0.0156(5) Uani 1 1 d . .
C8 C 0.40165(16) -0.12585(16) 0.76683(18) 0.0193(6) Uani 1 1 d . .
C9 C 0.41160(17) -0.20894(17) 0.77603(19) 0.0216(6) Uani 1 1 d . .
H9 H 0.3878 -0.2358 0.8217 0.026 Uiso 1 1 calc R U
C10 C 0.45508(16) -0.25335(16) 0.7206(2) 0.0213(6) Uani 1 1 d . .
C11 C 0.48783(16) -0.21458(17) 0.65262(19) 0.0208(6) Uani 1 1 d . .
H11 H 0.5164 -0.2453 0.6133 0.025 Uiso 1 1 calc R U
C12 C 0.47995(15) -0.13135(16) 0.64043(18) 0.0176(5) Uani 1 1 d . .
C13 C 0.35191(19) -0.07984(19) 0.8264(2) 0.0303(7) Uani 1 1 d . .
H13A H 0.3730 -0.0257 0.8351 0.045 Uiso 1 1 calc R U
H13B H 0.3496 -0.1084 0.8803 0.045 Uiso 1 1 calc R U
H13C H 0.3007 -0.0754 0.8029 0.045 Uiso 1 1 calc R U
C14 C 0.46619(19) -0.34334(17) 0.7325(2) 0.0293(7) Uani 1 1 d . .
H14A H 0.5132 -0.3530 0.7639 0.044 Uiso 1 1 calc R U
H14B H 0.4695 -0.3697 0.6776 0.044 Uiso 1 1 calc R U
H14C H 0.4231 -0.3656 0.7639 0.044 Uiso 1 1 calc R U
C15 C 0.51313(18) -0.09135(19) 0.5643(2) 0.0269(6) Uani 1 1 d . .
H15A H 0.4731 -0.0827 0.5225 0.040 Uiso 1 1 calc R U
H15B H 0.5527 -0.1260 0.5403 0.040 Uiso 1 1 calc R U
H15C H 0.5353 -0.0392 0.5802 0.040 Uiso 1 1 calc R U
C16 C 0.48241(15) 0.20539(15) 0.71634(18) 0.0157(5) Uani 1 1 d . .
C17 C 0.52948(15) 0.24484(16) 0.65960(18) 0.0183(5) Uani 1 1 d . .
C18 C 0.54902(16) 0.32498(17) 0.67652(18) 0.0189(6) Uani 1 1 d . .
H18 H 0.5817 0.3528 0.6389 0.023 Uiso 1 1 calc R U
C19 C 0.52186(16) 0.36495(16) 0.74708(18) 0.0176(5) Uani 1 1 d . .
C20 C 0.47693(15) 0.32277(15) 0.80379(18) 0.0175(5) Uani 1 1 d . .
H20 H 0.4601 0.3490 0.8535 0.021 Uiso 1 1 calc R U
C21 C 0.45603(14) 0.24247(15) 0.78921(19) 0.0173(5) Uani 1 1 d . .
C22 C 0.5582(2) 0.2031(2) 0.5812(2) 0.0308(7) Uani 1 1 d . .
H22A H 0.5859 0.1540 0.5969 0.046 Uiso 1 1 calc R U
H22B H 0.5922 0.2396 0.5505 0.046 Uiso 1 1 calc R U
H22C H 0.5150 0.1887 0.5453 0.046 Uiso 1 1 calc R U
C23 C 0.53813(17) 0.45381(16) 0.7607(2) 0.0233(6) Uani 1 1 d . .
H23A H 0.4967 0.4781 0.7932 0.035 Uiso 1 1 calc R U
H23B H 0.5422 0.4810 0.7063 0.035 Uiso 1 1 calc R U
H23C H 0.5860 0.4598 0.7915 0.035 Uiso 1 1 calc R U
C24 C 0.40666(18) 0.19833(19) 0.8508(2) 0.0272(7) Uani 1 1 d . .
H24A H 0.3584 0.1841 0.8240 0.041 Uiso 1 1 calc R U
H24B H 0.3968 0.2331 0.8995 0.041 Uiso 1 1 calc R U
H24C H 0.4325 0.1490 0.8693 0.041 Uiso 1 1 calc R U
C41 C 0.27358(15) 0.45448(15) 0.54358(17) 0.0134(5) Uani 1 1 d . .
C42 C 0.38086(16) 0.48189(17) 0.6277(2) 0.0195(6) Uani 1 1 d . .
H42A H 0.3806 0.4959 0.6882 0.023 Uiso 1 1 calc R U
H42B H 0.4275 0.5038 0.6015 0.023 Uiso 1 1 calc R U
C43 C 0.37458(19) 0.39099(18) 0.6146(2) 0.0291(7) Uani 1 1 d . .
H43A H 0.4211 0.3689 0.5884 0.035 Uiso 1 1 calc R U
H43B H 0.3651 0.3626 0.6683 0.035 Uiso 1 1 calc R U
C44 C 0.09155(16) 0.4094(2) 0.52797(19) 0.0259(6) Uani 1 1 d . .
H44A H 0.0900 0.4272 0.5866 0.039 Uiso 1 1 calc R U
H44B H 0.1008 0.3511 0.5259 0.039 Uiso 1 1 calc R U
H44C H 0.0429 0.4216 0.5008 0.039 Uiso 1 1 calc R U
C45 C 0.14829(18) 0.58412(17) 0.45442(19) 0.0250(6) Uani 1 1 d . .
H45A H 0.1470 0.6100 0.5097 0.038 Uiso 1 1 calc R U
H45B H 0.0982 0.5886 0.4279 0.038 Uiso 1 1 calc R U
H45C H 0.1863 0.6109 0.4191 0.038 Uiso 1 1 calc R U
C46 C 0.20334(17) 0.41568(17) 0.35794(17) 0.0200(5) Uani 1 1 d . .
H46A H 0.1647 0.4288 0.3157 0.030 Uiso 1 1 calc R U
H46B H 0.2060 0.3569 0.3652 0.030 Uiso 1 1 calc R U
H46C H 0.2528 0.4360 0.3394 0.030 Uiso 1 1 calc R U
C47 C 0.28578(15) 0.30503(16) 0.53085(17) 0.0159(5) Uani 1 1 d . .
C48 C 0.31968(15) 0.27179(15) 0.45935(19) 0.0173(5) Uani 1 1 d . .
C49 C 0.29981(17) 0.19320(17) 0.43699(19) 0.0214(6) Uani 1 1 d . .
H49 H 0.3214 0.1699 0.3880 0.026 Uiso 1 1 calc R U
C50 C 0.24902(16) 0.14809(15) 0.48481(18) 0.0205(6) Uani 1 1 d . .
C51 C 0.21787(16) 0.18264(16) 0.55660(18) 0.0200(6) Uani 1 1 d . .
H51 H 0.1831 0.1521 0.5894 0.024 Uiso 1 1 calc R U
C52 C 0.23635(16) 0.26090(16) 0.58161(18) 0.0179(5) Uani 1 1 d . .
C53 C 0.37733(19) 0.31720(19) 0.4080(2) 0.0287(7) Uani 1 1 d . .
H53A H 0.3584 0.3717 0.3963 0.043 Uiso 1 1 calc R U
H53B H 0.3861 0.2887 0.3550 0.043 Uiso 1 1 calc R U
H53C H 0.4251 0.3208 0.4394 0.043 Uiso 1 1 calc R U
C54 C 0.22818(19) 0.06274(16) 0.4599(2) 0.0305(7) Uani 1 1 d . .
H54A H 0.2285 0.0280 0.5098 0.046 Uiso 1 1 calc R U
H54B H 0.2651 0.0424 0.4191 0.046 Uiso 1 1 calc R U
H54C H 0.1774 0.0624 0.4348 0.046 Uiso 1 1 calc R U
C55 C 0.20572(19) 0.29406(19) 0.66302(19) 0.0266(7) Uani 1 1 d . .
H55A H 0.2433 0.2860 0.7077 0.040 Uiso 1 1 calc R U
H55B H 0.1586 0.2658 0.6776 0.040 Uiso 1 1 calc R U
H55C H 0.1954 0.3519 0.6567 0.040 Uiso 1 1 calc R U
C56 C 0.29838(15) 0.59774(15) 0.58111(17) 0.0136(5) Uani 1 1 d . .
C57 C 0.26401(15) 0.63638(16) 0.64849(17) 0.0172(5) Uani 1 1 d . .
C58 C 0.25408(17) 0.71986(16) 0.64393(19) 0.0213(6) Uani 1 1 d . .
H58 H 0.2304 0.7472 0.6894 0.026 Uiso 1 1 calc R U
C59 C 0.27781(16) 0.76379(16) 0.5749(2) 0.0218(6) Uani 1 1 d . .
C60 C 0.31303(16) 0.72360(17) 0.5095(2) 0.0219(6) Uani 1 1 d . .
H60 H 0.3301 0.7536 0.4623 0.026 Uiso 1 1 calc R U
C61 C 0.32413(15) 0.64050(16) 0.51116(17) 0.0168(5) Uani 1 1 d . .
C62 C 0.23875(18) 0.59031(19) 0.7251(2) 0.0278(7) Uani 1 1 d . .
H62A H 0.2831 0.5765 0.7593 0.042 Uiso 1 1 calc R U
H62B H 0.2128 0.5406 0.7077 0.042 Uiso 1 1 calc R U
H62C H 0.2038 0.6238 0.7581 0.042 Uiso 1 1 calc R U
C63 C 0.2663(2) 0.85446(17) 0.5706(3) 0.0341(8) Uani 1 1 d . .
H63A H 0.2252 0.8668 0.5312 0.051 Uiso 1 1 calc R U
H63B H 0.3133 0.8803 0.5514 0.051 Uiso 1 1 calc R U
H63C H 0.2531 0.8749 0.6265 0.051 Uiso 1 1 calc R U
C64 C 0.36141(18) 0.59770(19) 0.43897(18) 0.0251(6) Uani 1 1 d . .
H64A H 0.4043 0.5657 0.4597 0.038 Uiso 1 1 calc R U
H64B H 0.3797 0.6376 0.3982 0.038 Uiso 1 1 calc R U
H64C H 0.3245 0.5619 0.4118 0.038 Uiso 1 1 calc R U

loop_
_atom_site_aniso_label
_atom_site_aniso_U_11
_atom_site_aniso_U_22
_atom_site_aniso_U_33
_atom_site_aniso_U_23
_atom_site_aniso_U_13
_atom_site_aniso_U_12
Ga1 0.01590(13) 0.01359(14) 0.01704(14) -0.00356(13) -0.00398(11) 0.00224(10)
Ga2 0.01365(13) 0.01580(14) 0.01256(13) -0.00012(13) -0.00219(11) -0.00034(10)
N1 0.0159(11) 0.0107(10) 0.0264(13) -0.0010(9) -0.0088(10) -0.0009(9)
N2 0.0175(12) 0.0102(11) 0.0249(14) -0.0007(9) -0.0071(10) 0.0012(9)
N3 0.0156(11) 0.0126(10) 0.0174(12) 0.0003(9) -0.0065(9) -0.0006(9)
N4 0.0190(12) 0.0114(11) 0.0234(13) -0.0028(9) -0.0074(9) -0.0006(9)
C1 0.0164(13) 0.0143(12) 0.0175(13) -0.0029(10) 0.0013(10) 0.0008(10)
C2 0.0244(15) 0.0162(14) 0.044(2) 0.0003(13) -0.0185(14) -0.0004(11)
C3 0.0176(13) 0.0145(13) 0.0296(16) -0.0008(11) -0.0093(12) 0.0006(10)
C4 0.0175(14) 0.0331(17) 0.0284(16) -0.0081(13) 0.0000(12) 0.0045(12)
C5 0.0267(16) 0.0203(14) 0.0350(18) -0.0071(12) -0.0131(13) 0.0011(12)
C6 0.0330(16) 0.0273(16) 0.0209(15) 0.0017(12) -0.0037(13) 0.0003(13)
C7 0.0160(12) 0.0108(12) 0.0202(14) -0.0029(10) -0.0071(10) 0.0022(10)
C8 0.0194(13) 0.0167(13) 0.0219(14) -0.0039(10) -0.0012(11) -0.0001(10)
C9 0.0238(14) 0.0159(13) 0.0251(17) -0.0006(10) -0.0008(11) -0.0036(11)
C10 0.0218(14) 0.0111(12) 0.0310(16) -0.0034(11) -0.0083(12) -0.0010(10)
C11 0.0207(14) 0.0185(13) 0.0232(15) -0.0077(11) -0.0026(12) 0.0040(11)
C12 0.0153(12) 0.0182(13) 0.0194(14) -0.0024(10) -0.0035(10) 0.0000(10)
C13 0.0321(16) 0.0277(15) 0.0309(17) -0.0048(13) 0.0108(14) 0.0034(13)
C14 0.0333(18) 0.0110(13) 0.044(2) -0.0031(13) -0.0073(14) -0.0010(12)
C15 0.0286(16) 0.0315(16) 0.0206(15) 0.0000(12) 0.0008(12) 0.0041(13)
C16 0.0164(12) 0.0099(12) 0.0209(14) -0.0013(10) -0.0050(10) 0.0016(10)
C17 0.0164(13) 0.0182(13) 0.0203(14) -0.0026(11) -0.0032(10) 0.0022(10)
C18 0.0154(13) 0.0189(13) 0.0225(15) 0.0038(11) -0.0018(11) -0.0022(10)
C19 0.0169(12) 0.0130(12) 0.0228(14) 0.0009(10) -0.0084(11) 0.0013(10)
C20 0.0187(12) 0.0158(12) 0.0180(13) -0.0026(10) -0.0050(11) 0.0039(10)
C21 0.0155(11) 0.0165(12) 0.0198(13) 0.0056(11) -0.0005(11) 0.0005(9)
C22 0.0310(17) 0.0334(18) 0.0280(18) -0.0116(14) 0.0074(14) -0.0035(14)
C23 0.0236(14) 0.0158(13) 0.0303(16) 0.0008(11) -0.0106(12) -0.0007(11)
C24 0.0280(16) 0.0248(15) 0.0288(17) 0.0029(12) 0.0053(13) -0.0047(12)
C41 0.0142(12) 0.0138(12) 0.0122(12) 0.0013(9) 0.0015(10) -0.0008(9)
C42 0.0159(13) 0.0167(13) 0.0260(15) -0.0008(11) -0.0094(11) 0.0001(10)
C43 0.0285(16) 0.0175(14) 0.0414(19) -0.0041(13) -0.0227(14) 0.0029(12)
C44 0.0178(14) 0.0386(18) 0.0211(15) 0.0013(13) 0.0013(11) -0.0048(12)
C45 0.0277(14) 0.0219(14) 0.0254(17) 0.0002(11) -0.0045(12) 0.0067(12)
C46 0.0234(14) 0.0217(13) 0.0148(13) 0.0008(10) -0.0020(10) -0.0019(11)
C47 0.0174(13) 0.0115(12) 0.0188(14) -0.0015(9) -0.0065(10) 0.0005(10)
C48 0.0188(12) 0.0142(11) 0.0188(14) 0.0012(11) -0.0010(11) 0.0014(10)
C49 0.0263(15) 0.0176(13) 0.0202(14) -0.0043(11) -0.0050(11) 0.0060(11)
C50 0.0229(13) 0.0133(12) 0.0253(17) -0.0035(10) -0.0124(11) 0.0022(10)
C51 0.0200(13) 0.0168(13) 0.0231(15) 0.0035(11) -0.0064(11) -0.0042(11)
C52 0.0191(13) 0.0173(13) 0.0172(13) 0.0005(10) -0.0050(11) 0.0013(10)
C53 0.0271(16) 0.0279(16) 0.0311(17) 0.0023(13) 0.0059(13) -0.0029(13)
C54 0.0360(17) 0.0152(13) 0.0403(19) -0.0052(13) -0.0159(16) -0.0006(12)
C55 0.0309(17) 0.0310(16) 0.0179(15) -0.0024(12) 0.0016(12) -0.0020(13)
C56 0.0142(12) 0.0105(11) 0.0160(13) 0.0012(10) -0.0027(10) -0.0008(9)
C57 0.0165(13) 0.0199(13) 0.0153(13) 0.0008(10) -0.0024(10) -0.0005(10)
C58 0.0221(14) 0.0191(13) 0.0227(15) -0.0071(11) -0.0024(11) 0.0030(11)
C59 0.0207(14) 0.0130(12) 0.0318(16) 0.0007(11) -0.0091(12) -0.0028(11)
C60 0.0244(15) 0.0185(13) 0.0230(15) 0.0084(11) -0.0031(12) -0.0057(11)
C61 0.0170(12) 0.0192(13) 0.0141(13) 0.0012(10) -0.0010(10) -0.0032(10)
C62 0.0278(17) 0.0342(16) 0.0214(15) 0.0064(13) 0.0070(12) 0.0056(13)
C63 0.0340(18) 0.0136(13) 0.055(2) -0.0002(14) -0.0084(16) -0.0007(12)
C64 0.0248(15) 0.0321(16) 0.0182(14) 0.0008(12) 0.0049(11) -0.0006(13)

loop_
_atom_type_symbol
_atom_type_description
_atom_type_scat_dispersion_real
_atom_type_scat_dispersion_imag
_atom_type_scat_source
C C 0.0033 0.0016 'International Tables Vol C Tables 4.2.6.8 and 6.1.1.4'
H H 0.0000 0.0000 'International Tables Vol C Tables 4.2.6.8 and 6.1.1.4'
Ga Ga 0.2307 1.6083 'International Tables Vol C Tables 4.2.6.8 and 6.1.1.4'
N N 0.0061 0.0033 'International Tables Vol C Tables 4.2.6.8 and 6.1.1.4'

loop_
_geom_angle_atom_site_label_1
_geom_angle_atom_site_label_2
_geom_angle_atom_site_label_3
_geom_angle
C4 Ga1 C1 106.02(12)
C4 Ga1 C6 110.52(13)
C5 Ga1 C1 108.70(11)
C5 Ga1 C4 111.44(13)
C5 Ga1 C6 112.44(14)
C6 Ga1 C1 107.41(12)
C44 Ga2 C41 106.15(11)
C45 Ga2 C41 110.69(11)
C45 Ga2 C44 109.61(13)
C45 Ga2 C46 112.28(12)
C46 Ga2 C41 104.76(11)
C46 Ga2 C44 113.08(12)
C1 N1 C2 113.6(2)
C1 N1 C16 129.1(2)
C16 N1 C2 116.9(2)
C1 N2 C3 113.8(2)
C1 N2 C7 125.5(2)
C7 N2 C3 120.5(2)
C41 N3 C42 113.3(2)
C41 N3 C56 127.0(2)
C56 N3 C42 119.0(2)
C41 N4 C43 113.8(2)
C41 N4 C47 127.8(2)
C47 N4 C43 118.2(2)
N1 C1 Ga1 127.5(2)
N1 C1 N2 107.9(2)
N2 C1 Ga1 124.6(2)
N1 C2 C3 102.2(2)
N2 C3 C2 102.0(2)
C8 C7 N2 119.0(2)
C12 C7 N2 119.0(3)
C12 C7 C8 122.0(2)
C7 C8 C13 121.8(3)
C9 C8 C7 117.7(3)
C9 C8 C13 120.5(3)
C10 C9 C8 121.8(3)
C9 C10 C11 119.0(3)
C9 C10 C14 121.0(3)
C11 C10 C14 120.0(3)
C10 C11 C12 121.6(3)
C7 C12 C11 117.7(3)
C7 C12 C15 121.7(3)
C11 C12 C15 120.6(3)
C17 C16 N1 118.9(2)
C17 C16 C21 122.3(2)
C21 C16 N1 118.5(2)
C16 C17 C18 117.9(3)
C16 C17 C22 121.4(2)
C18 C17 C22 120.7(3)
C19 C18 C17 121.6(3)
C18 C19 C23 120.9(3)
C20 C19 C18 118.9(2)
C20 C19 C23 120.2(3)
C19 C20 C21 121.3(3)
C16 C21 C20 118.0(3)
C16 C21 C24 121.6(2)
C20 C21 C24 120.4(3)
N3 C41 Ga2 128.0(2)
N4 C41 Ga2 124.23(19)
N4 C41 N3 107.8(2)
N3 C42 C43 102.2(2)
N4 C43 C42 102.4(2)
C48 C47 N4 118.7(2)
C52 C47 N4 118.7(2)
C52 C47 C48 122.2(2)
C47 C48 C53 122.3(2)
C49 C48 C47 117.9(3)
C49 C48 C53 119.8(3)
C50 C49 C48 121.5(3)
C49 C50 C54 120.9(3)
C51 C50 C49 118.9(2)
C51 C50 C54 120.2(3)
C50 C51 C52 121.7(3)
C47 C52 C55 122.1(2)
C51 C52 C47 117.8(3)
C51 C52 C55 120.0(3)
C57 C56 N3 119.5(2)
C57 C56 C61 121.7(2)
C61 C56 N3 118.7(2)
C56 C57 C58 118.1(3)
C56 C57 C62 121.5(2)
C58 C57 C62 120.4(3)
C59 C58 C57 121.6(3)
C58 C59 C60 118.8(2)
C58 C59 C63 121.1(3)
C60 C59 C63 120.1(3)
C59 C60 C61 121.7(3)
C56 C61 C64 120.9(2)
C60 C61 C56 118.1(3)
C60 C61 C64 120.9(3)

loop_
_geom_bond_atom_site_label_1
_geom_bond_atom_site_label_2
_geom_bond_distance
Ga1 C1 2.121(3)
Ga1 C4 2.001(3)
Ga1 C5 1.994(3)
Ga1 C6 2.002(3)
Ga2 C41 2.119(3)
Ga2 C44 2.008(3)
Ga2 C45 2.000(3)
Ga2 C46 2.007(3)
N1 C1 1.328(3)
N1 C2 1.481(4)
N1 C16 1.447(3)
N2 C1 1.333(4)
N2 C3 1.477(4)
N2 C7 1.445(3)
N3 C41 1.339(3)
N3 C42 1.486(3)
N3 C56 1.436(3)
N4 C41 1.335(3)
N4 C43 1.475(4)
N4 C47 1.438(3)
C2 C3 1.526(4)
C7 C8 1.397(4)
C7 C12 1.395(4)
C8 C9 1.394(4)
C8 C13 1.499(4)
C9 C10 1.381(4)
C10 C11 1.384(4)
C10 C14 1.514(4)
C11 C12 1.398(4)
C12 C15 1.500(4)
C16 C17 1.389(4)
C16 C21 1.393(4)
C17 C18 1.396(4)
C17 C22 1.515(4)
C18 C19 1.389(4)
C19 C20 1.389(4)
C19 C23 1.514(4)
C20 C21 1.398(4)
C21 C24 1.501(4)
C42 C43 1.523(4)
C47 C48 1.399(4)
C47 C52 1.395(4)
C48 C49 1.393(4)
C48 C53 1.504(4)
C49 C50 1.392(4)
C50 C51 1.391(4)
C50 C54 1.512(4)
C51 C52 1.394(4)
C52 C55 1.508(4)
C56 C57 1.388(4)
C56 C61 1.396(4)
C57 C58 1.395(4)
C57 C62 1.506(4)
C58 C59 1.383(4)
C59 C60 1.383(4)
C59 C63 1.516(4)
C60 C61 1.389(4)
C61 C64 1.502(4)

loop_
_geom_torsion_atom_site_label_1
_geom_torsion_atom_site_label_2
_geom_torsion_atom_site_label_3
_geom_torsion_atom_site_label_4
_geom_torsion
N1 C2 C3 N2 6.3(3)
N1 C16 C17 C18 172.3(2)
N1 C16 C17 C22 -6.9(4)
N1 C16 C21 C20 -172.4(2)
N1 C16 C21 C24 7.7(4)
N2 C7 C8 C9 -178.8(2)
N2 C7 C8 C13 2.0(4)
N2 C7 C12 C11 179.0(2)
N2 C7 C12 C15 -2.8(4)
N3 C42 C43 N4 6.9(3)
N3 C56 C57 C58 178.1(2)
N3 C56 C57 C62 -1.2(4)
N3 C56 C61 C60 -178.1(2)
N3 C56 C61 C64 3.1(4)
N4 C47 C48 C49 176.5(2)
N4 C47 C48 C53 -2.1(4)
N4 C47 C52 C51 -176.8(2)
N4 C47 C52 C55 0.7(4)
C1 N1 C2 C3 -6.0(4)
C1 N1 C16 C17 100.8(4)
C1 N1 C16 C21 -85.3(4)
C1 N2 C3 C2 -5.5(4)
C1 N2 C7 C8 92.9(4)
C1 N2 C7 C12 -90.2(4)
C2 N1 C1 Ga1 -178.5(2)
C2 N1 C1 N2 2.8(4)
C2 N1 C16 C17 -86.6(3)
C2 N1 C16 C21 87.3(3)
C3 N2 C1 Ga1 -176.7(2)
C3 N2 C1 N1 2.0(4)
C3 N2 C7 C8 -92.3(3)
C3 N2 C7 C12 84.6(3)
C7 N2 C1 Ga1 -1.6(4)
C7 N2 C1 N1 177.1(3)
C7 N2 C3 C2 179.1(3)
C7 C8 C9 C10 -1.3(4)
C8 C7 C12 C11 -4.3(4)
C8 C7 C12 C15 173.9(3)
C8 C9 C10 C11 -1.9(4)
C8 C9 C10 C14 179.0(3)
C9 C10 C11 C12 2.1(4)
C10 C11 C12 C7 0.9(4)
C10 C11 C12 C15 -177.3(3)
C12 C7 C8 C9 4.5(4)
C12 C7 C8 C13 -174.7(3)
C13 C8 C9 C10 177.9(3)
C14 C10 C11 C12 -178.8(3)
C16 N1 C1 Ga1 -5.7(4)
C16 N1 C1 N2 175.6(3)
C16 N1 C2 C3 -179.8(3)
C16 C17 C18 C19 -0.8(4)
C17 C16 C21 C20 1.4(4)
C17 C16 C21 C24 -178.6(3)
C17 C18 C19 C20 2.9(4)
C17 C18 C19 C23 -174.8(3)
C18 C19 C20 C21 -2.8(4)
C19 C20 C21 C16 0.8(4)
C19 C20 C21 C24 -179.3(3)
C21 C16 C17 C18 -1.4(4)
C21 C16 C17 C22 179.4(3)
C22 C17 C18 C19 178.5(3)
C23 C19 C20 C21 174.8(2)
C41 N3 C42 C43 -6.6(3)
C41 N3 C56 C57 106.2(3)
C41 N3 C56 C61 -77.0(4)
C41 N4 C43 C42 -5.9(4)
C41 N4 C47 C48 99.0(3)
C41 N4 C47 C52 -87.4(4)
C42 N3 C41 Ga2 -176.36(19)
C42 N3 C41 N4 3.2(3)
C42 N3 C56 C57 -83.9(3)
C42 N3 C56 C61 92.9(3)
C43 N4 C41 Ga2 -178.5(2)
C43 N4 C41 N3 2.0(3)
C43 N4 C47 C48 -87.6(3)
C43 N4 C47 C52 86.0(3)
C47 N4 C41 Ga2 -4.8(4)
C47 N4 C41 N3 175.6(3)
C47 N4 C43 C42 179.8(3)
C47 C48 C49 C50 -1.3(4)
C48 C47 C52 C51 -3.4(4)
C48 C47 C52 C55 174.0(3)
C48 C49 C50 C51 -0.2(4)
C48 C49 C50 C54 -179.8(3)
C49 C50 C51 C52 -0.1(4)
C50 C51 C52 C47 1.8(4)
C50 C51 C52 C55 -175.7(3)
C52 C47 C48 C49 3.1(4)
C52 C47 C48 C53 -175.5(3)
C53 C48 C49 C50 177.4(3)
C54 C50 C51 C52 179.5(3)
C56 N3 C41 Ga2 -6.0(4)
C56 N3 C41 N4 173.6(3)
C56 N3 C42 C43 -177.9(3)
C56 C57 C58 C59 -0.3(4)
C57 C56 C61 C60 -1.4(4)
C57 C56 C61 C64 179.8(3)
C57 C58 C59 C60 -0.8(4)
C57 C58 C59 C63 179.7(3)
C58 C59 C60 C61 0.8(4)
C59 C60 C61 C56 0.2(4)
C59 C60 C61 C64 179.0(3)
C61 C56 C57 C58 1.4(4)
C61 C56 C57 C62 -177.9(3)
C62 C57 C58 C59 179.0(3)
C63 C59 C60 C61 -179.7(3)
